data_1502151
loop_
_publ_author_name
'Zhou, Ling'
'Zhou, Jing'
'Tan, Chong Kiat'
'Chen, Jie'
'Yeung, Ying-Yeung'

_publ_section_title
;
 N-bromosuccinimide initiated one-pot synthesis of imidazoline.
;
_journal_issue 9
_journal_name_full 'Organic letters'
_journal_page_first 2448
_journal_page_last 2451
_journal_paper_doi 10.1021/ol2006902
_journal_volume 13
_journal_year 2011
_chemical_formula_sum 'C19 H26 N2 O2 S'
_chemical_formula_weight 346.48
_chemical_name_systematic
; 
 ? 
;
_space_group_IT_number 14
_symmetry_cell_setting monoclinic
_symmetry_space_group_name_Hall '-P 2ybc'
_symmetry_space_group_name_H-M 'P 1 21/c 1'
_atom_sites_solution_hydrogens geom
_atom_sites_solution_primary direct
_atom_sites_solution_secondary difmap
_audit_creation_method SHELXL-97
_cell_angle_alpha 90.00
_cell_angle_beta 109.7390(10)
_cell_angle_gamma 90.00
_cell_formula_units_Z 4
_cell_length_a 14.8341(10)
_cell_length_b 8.2960(6)
_cell_length_c 15.3758(10)
_cell_measurement_reflns_used 7775
_cell_measurement_temperature 100(2)
_cell_measurement_theta_max 27.50
_cell_measurement_theta_min 2.34
_cell_volume 1781.0(2)
_computing_cell_refinement 'Bruker SMART'
_computing_data_collection 'Bruker SMART'
_computing_data_reduction 'Bruker SAINT'
_computing_molecular_graphics 'Bruker SHELXTL'
_computing_publication_material 'Bruker SHELXTL'
_computing_structure_refinement 'SHELXL-97 (Sheldrick, 1997)'
_computing_structure_solution 'SHELXS-97 (Sheldrick, 1990)'
_diffrn_ambient_temperature 100(2)
_diffrn_measured_fraction_theta_full 0.998
_diffrn_measured_fraction_theta_max 0.998
_diffrn_measurement_device_type 'CCD area detector'
_diffrn_measurement_method 'phi and omega scans'
_diffrn_radiation_monochromator graphite
_diffrn_radiation_source 'fine-focus sealed tube'
_diffrn_radiation_type MoK\a
_diffrn_radiation_wavelength 0.71073
_diffrn_reflns_av_R_equivalents 0.0220
_diffrn_reflns_av_sigmaI/netI 0.0239
_diffrn_reflns_limit_h_max 19
_diffrn_reflns_limit_h_min -13
_diffrn_reflns_limit_k_max 10
_diffrn_reflns_limit_k_min -10
_diffrn_reflns_limit_l_max 18
_diffrn_reflns_limit_l_min -19
_diffrn_reflns_number 12263
_diffrn_reflns_theta_full 27.50
_diffrn_reflns_theta_max 27.50
_diffrn_reflns_theta_min 2.70
_exptl_absorpt_coefficient_mu 0.196
_exptl_absorpt_correction_T_max 0.9437
_exptl_absorpt_correction_T_min 0.8284
_exptl_absorpt_correction_type multi-scan
_exptl_absorpt_process_details 'Sadabs, (Sheldrick 2001)'
_exptl_crystal_colour Colourless
_exptl_crystal_density_diffrn 1.292
_exptl_crystal_density_meas ?
_exptl_crystal_density_method 'not measured'
_exptl_crystal_description Block
_exptl_crystal_F_000 744
_exptl_crystal_size_max 1.00
_exptl_crystal_size_mid 0.80
_exptl_crystal_size_min 0.30
_refine_diff_density_max 0.486
_refine_diff_density_min -0.342
_refine_diff_density_rms 0.058
_refine_ls_extinction_method none
_refine_ls_goodness_of_fit_ref 1.042
_refine_ls_hydrogen_treatment constr
_refine_ls_matrix_type full
_refine_ls_number_parameters 222
_refine_ls_number_reflns 4079
_refine_ls_number_restraints 0
_refine_ls_restrained_S_all 1.042
_refine_ls_R_factor_all 0.0400
_refine_ls_R_factor_gt 0.0377
_refine_ls_shift/su_max 0.001
_refine_ls_shift/su_mean 0.000
_refine_ls_structure_factor_coef Fsqd
_refine_ls_weighting_details 'calc w=1/[\s^2^(Fo^2^)+(0.0632P)^2^+0.6771P] where P=(Fo^2^+2Fc^2^)/3'
_refine_ls_weighting_scheme calc
_refine_ls_wR_factor_gt 0.1026
_refine_ls_wR_factor_ref 0.1045
_reflns_number_gt 3788
_reflns_number_total 4079
_reflns_threshold_expression >2sigma(I)
_cod_data_source_file ol2006902_si_004.cif
_cod_data_source_block 9447
_cod_depositor_comments
;
The following automatic conversions were performed:

'_symmetry_cell_setting' value 'Monoclinic' changed to 'monoclinic'
according to /home/saulius/struct/CIF-dictionaries/cif_core.dic
dictionary named 'cif_core.dic' version 2.4.1 from
2010-06-29.

'_exptl_absorpt_correction_type' value 'Multi-scan'
changed to 'multi-scan' according to
/home/saulius/struct/CIF-dictionaries/cif_core.dic dictionary named
'cif_core.dic' version 2.4.1 from 2010-06-29.

Automatic conversion script
Id: cif_fix_values 1715 2011-07-08 13:25:40Z adriana 

The following automatic conversions were performed:

'_exptl_crystal_density_meas' value 'not measured' was changed to '?'
- the value is perceived as not measured.

Automatic conversion script
Id: cif_fix_values 3008 2015-01-20 13:52:24Z robertas 
;
_cod_original_sg_symbol_H-M P2(1)/c
_cod_database_code 1502151

loop_
_symmetry_equiv_pos_as_xyz
'x, y, z'
'-x, y+1/2, -z+1/2'
'-x, -y, -z'
'x, -y-1/2, z-1/2'

loop_
_atom_site_label
_atom_site_type_symbol
_atom_site_fract_x
_atom_site_fract_y
_atom_site_fract_z
_atom_site_U_iso_or_equiv
_atom_site_adp_type
_atom_site_occupancy
_atom_site_symmetry_multiplicity
_atom_site_calc_flag
_atom_site_refinement_flags
S1 S 0.29452(2) 0.64695(3) 0.447413(19) 0.01566(10) Uani 1 1 d .
O1 O 0.37150(6) 0.68561(11) 0.41408(6) 0.0211(2) Uani 1 1 d .
O2 O 0.22347(6) 0.76546(11) 0.44517(6) 0.0217(2) Uani 1 1 d .
N1 N 0.23724(7) 0.49532(12) 0.38531(7) 0.0161(2) Uani 1 1 d .
N2 N 0.07418(7) 0.44638(13) 0.29033(7) 0.0194(2) Uani 1 1 d .
C1 C 0.48584(10) 0.45113(19) 0.84780(9) 0.0284(3) Uani 1 1 d .
H1A H 0.4609 0.5174 0.8873 0.043 Uiso 1 1 calc R
H1B H 0.5550 0.4681 0.8650 0.043 Uiso 1 1 calc R
H1C H 0.4731 0.3372 0.8559 0.043 Uiso 1 1 calc R
C2 C 0.43727(9) 0.49842(16) 0.74811(8) 0.0199(2) Uani 1 1 d .
C3 C 0.47270(9) 0.44366(15) 0.68000(8) 0.0199(2) Uani 1 1 d .
H3 H 0.5274 0.3756 0.6969 0.024 Uiso 1 1 calc R
C4 C 0.42940(8) 0.48695(15) 0.58820(8) 0.0179(2) Uani 1 1 d .
H4 H 0.4547 0.4501 0.5426 0.021 Uiso 1 1 calc R
C5 C 0.34832(8) 0.58521(14) 0.56341(8) 0.0158(2) Uani 1 1 d .
C6 C 0.31183(9) 0.64097(15) 0.62997(9) 0.0196(3) Uani 1 1 d .
H6 H 0.2568 0.7082 0.6129 0.024 Uiso 1 1 calc R
C7 C 0.35678(9) 0.59728(16) 0.72195(9) 0.0214(3) Uani 1 1 d .
H7 H 0.3321 0.6356 0.7676 0.026 Uiso 1 1 calc R
C8 C 0.13596(8) 0.46949(15) 0.36895(8) 0.0176(2) Uani 1 1 d .
C9 C 0.09119(9) 0.46298(16) 0.20096(8) 0.0202(3) Uani 1 1 d .
C10 C 0.16964(9) 0.35001(16) 0.18926(8) 0.0209(3) Uani 1 1 d .
H10 H 0.1652 0.3584 0.1231 0.025 Uiso 1 1 calc R
C11 C 0.27244(9) 0.39638(16) 0.24683(8) 0.0202(3) Uani 1 1 d .
H11A H 0.3179 0.3289 0.2282 0.024 Uiso 1 1 calc R
H11B H 0.2839 0.5105 0.2348 0.024 Uiso 1 1 calc R
C12 C 0.29036(9) 0.37340(15) 0.34965(8) 0.0174(2) Uani 1 1 d .
H12 H 0.3604 0.3887 0.3833 0.021 Uiso 1 1 calc R
C13 C 0.26342(9) 0.20633(15) 0.37134(8) 0.0207(3) Uani 1 1 d .
C14 C 0.20288(10) 0.11753(16) 0.30514(9) 0.0240(3) Uani 1 1 d .
H14 H 0.1889 0.0123 0.3213 0.029 Uiso 1 1 calc R
C15 C 0.15491(10) 0.17043(17) 0.20688(9) 0.0264(3) Uani 1 1 d .
H15A H 0.0854 0.1491 0.1892 0.032 Uiso 1 1 calc R
H15B H 0.1797 0.1042 0.1664 0.032 Uiso 1 1 calc R
C16 C 0.11185(10) 0.64104(16) 0.18740(9) 0.0248(3) Uani 1 1 d .
H16A H 0.0592 0.7079 0.1920 0.037 Uiso 1 1 calc R
H16B H 0.1178 0.6554 0.1263 0.037 Uiso 1 1 calc R
H16C H 0.1717 0.6734 0.2352 0.037 Uiso 1 1 calc R
C17 C -0.00506(9) 0.4194(2) 0.12702(9) 0.0291(3) Uani 1 1 d .
H17A H -0.0265 0.3141 0.1414 0.044 Uiso 1 1 calc R
H17B H 0.0028 0.4150 0.0663 0.044 Uiso 1 1 calc R
H17C H -0.0529 0.5014 0.1263 0.044 Uiso 1 1 calc R
C18 C 0.30718(11) 0.15079(16) 0.46977(10) 0.0277(3) Uani 1 1 d .
H18A H 0.2829 0.0432 0.4763 0.041 Uiso 1 1 calc R
H18B H 0.2901 0.2263 0.5107 0.041 Uiso 1 1 calc R
H18C H 0.3770 0.1467 0.4865 0.041 Uiso 1 1 calc R
C19 C 0.10680(9) 0.45775(17) 0.45345(9) 0.0238(3) Uani 1 1 d .
H19A H 0.0381 0.4349 0.4348 0.036 Uiso 1 1 calc R
H19B H 0.1206 0.5600 0.4873 0.036 Uiso 1 1 calc R
H19C H 0.1428 0.3707 0.4933 0.036 Uiso 1 1 calc R

loop_
_atom_site_aniso_label
_atom_site_aniso_U_11
_atom_site_aniso_U_22
_atom_site_aniso_U_33
_atom_site_aniso_U_23
_atom_site_aniso_U_13
_atom_site_aniso_U_12
S1 0.01588(16) 0.01378(16) 0.01611(16) 0.00107(10) 0.00381(11) -0.00035(10)
O1 0.0210(4) 0.0216(4) 0.0207(4) 0.0025(3) 0.0069(3) -0.0036(3)
O2 0.0216(4) 0.0162(4) 0.0252(5) 0.0017(3) 0.0051(4) 0.0035(3)
N1 0.0140(5) 0.0169(5) 0.0158(5) -0.0016(4) 0.0029(4) -0.0008(4)
N2 0.0178(5) 0.0227(5) 0.0176(5) 0.0019(4) 0.0059(4) -0.0009(4)
C1 0.0279(7) 0.0376(8) 0.0162(6) -0.0007(5) 0.0027(5) -0.0006(6)
C2 0.0197(6) 0.0216(6) 0.0165(5) -0.0023(4) 0.0035(4) -0.0050(5)
C3 0.0169(5) 0.0208(6) 0.0201(6) -0.0005(4) 0.0037(4) 0.0006(4)
C4 0.0174(5) 0.0183(6) 0.0182(6) -0.0018(4) 0.0063(4) -0.0005(4)
C5 0.0153(5) 0.0153(5) 0.0154(5) -0.0009(4) 0.0033(4) -0.0020(4)
C6 0.0181(6) 0.0195(6) 0.0206(6) -0.0036(4) 0.0057(5) 0.0009(4)
C7 0.0222(6) 0.0249(6) 0.0177(6) -0.0058(5) 0.0073(5) -0.0018(5)
C8 0.0164(5) 0.0174(6) 0.0189(5) 0.0010(4) 0.0059(4) -0.0010(4)
C9 0.0170(6) 0.0281(7) 0.0142(5) 0.0029(5) 0.0035(4) -0.0008(5)
C10 0.0202(6) 0.0273(7) 0.0139(5) -0.0010(4) 0.0039(5) -0.0011(5)
C11 0.0182(6) 0.0253(6) 0.0170(5) 0.0004(5) 0.0059(5) 0.0007(5)
C12 0.0169(5) 0.0180(6) 0.0154(5) -0.0008(4) 0.0032(4) 0.0014(4)
C13 0.0246(6) 0.0179(6) 0.0184(6) 0.0002(5) 0.0059(5) 0.0024(5)
C14 0.0294(7) 0.0184(6) 0.0235(6) -0.0023(5) 0.0080(5) -0.0014(5)
C15 0.0285(7) 0.0260(7) 0.0204(6) -0.0056(5) 0.0029(5) -0.0021(5)
C16 0.0230(6) 0.0284(7) 0.0220(6) 0.0079(5) 0.0062(5) 0.0023(5)
C17 0.0197(6) 0.0451(9) 0.0182(6) 0.0014(6) 0.0009(5) -0.0035(6)
C18 0.0399(8) 0.0182(6) 0.0209(6) 0.0029(5) 0.0051(6) 0.0015(5)
C19 0.0225(6) 0.0311(7) 0.0187(6) -0.0006(5) 0.0082(5) -0.0039(5)

loop_
_atom_type_symbol
_atom_type_description
_atom_type_scat_dispersion_real
_atom_type_scat_dispersion_imag
_atom_type_scat_source
C C 0.0033 0.0016 'International Tables Vol C Tables 4.2.6.8 and 6.1.1.4'
H H 0.0000 0.0000 'International Tables Vol C Tables 4.2.6.8 and 6.1.1.4'
N N 0.0061 0.0033 'International Tables Vol C Tables 4.2.6.8 and 6.1.1.4'
O O 0.0106 0.0060 'International Tables Vol C Tables 4.2.6.8 and 6.1.1.4'
S S 0.1246 0.1234 'International Tables Vol C Tables 4.2.6.8 and 6.1.1.4'

loop_
_geom_angle_atom_site_label_1
_geom_angle_atom_site_label_2
_geom_angle_atom_site_label_3
_geom_angle
O2 S1 O1 120.32(6)
O2 S1 N1 106.32(5)
O1 S1 N1 106.41(5)
O2 S1 C5 107.52(6)
O1 S1 C5 106.41(5)
N1 S1 C5 109.60(5)
C8 N1 C12 118.61(10)
C8 N1 S1 121.21(8)
C12 N1 S1 120.05(8)
C8 N2 C9 125.27(10)
C7 C2 C3 118.59(11)
C7 C2 C1 121.05(12)
C3 C2 C1 120.37(12)
C4 C3 C2 121.12(12)
C3 C4 C5 119.32(11)
C6 C5 C4 120.53(11)
C6 C5 S1 119.47(9)
C4 C5 S1 119.94(9)
C5 C6 C7 119.31(11)
C2 C7 C6 121.13(11)
N2 C8 N1 124.25(11)
N2 C8 C19 119.35(11)
N1 C8 C19 116.23(10)
N2 C9 C16 108.58(10)
N2 C9 C17 104.88(10)
C16 C9 C17 107.67(11)
N2 C9 C10 114.82(10)
C16 C9 C10 111.91(10)
C17 C9 C10 108.53(11)
C11 C10 C15 108.27(11)
C11 C10 C9 114.88(10)
C15 C10 C9 114.00(11)
C12 C11 C10 111.03(10)
N1 C12 C13 109.15(10)
N1 C12 C11 111.53(10)
C13 C12 C11 112.17(10)
C14 C13 C18 123.45(12)
C14 C13 C12 119.99(12)
C18 C13 C12 116.55(11)
C13 C14 C15 125.20(13)
C14 C15 C10 114.32(11)

loop_
_geom_bond_atom_site_label_1
_geom_bond_atom_site_label_2
_geom_bond_distance
S1 O2 1.4333(9)
S1 O1 1.4370(9)
S1 N1 1.6335(10)
S1 C5 1.7661(12)
N1 C8 1.4529(15)
N1 C12 1.4955(15)
N2 C8 1.2608(16)
N2 C9 1.4850(15)
C1 C2 1.5089(17)
C2 C7 1.3912(18)
C2 C3 1.3968(17)
C3 C4 1.3862(17)
C4 C5 1.3953(16)
C5 C6 1.3887(17)
C6 C7 1.3925(18)
C8 C19 1.5047(16)
C9 C16 1.5371(18)
C9 C17 1.5379(17)
C9 C10 1.5513(18)
C10 C11 1.5315(17)
C10 C15 1.5429(19)
C11 C12 1.5240(16)
C12 C13 1.5106(17)
C13 C14 1.3296(18)
C13 C18 1.5034(18)
C14 C15 1.5017(19)
